data_4114153
loop_
_publ_author_name
'Charlotte K. Williams'
'Laurie E. Breyfogle'
'Sun Kyung Choi'
'Wonwoo Nam'
'Victor G. Young'
'Marc A. Hillmyer'
'William B. Tolman'

_publ_section_title
;
 A Highly Active Zinc Catalyst for the Controlled Polymerization of
 Lactide
;
_journal_name_full 'Journal of the American Chemical Society'
_journal_page_first 11350
_journal_page_last 11359
_journal_paper_doi 10.1021/ja0359512
_journal_volume 125
_journal_year 2003
_chemical_formula_moiety 'C44 H80 N4 O4 Zn2'
_chemical_formula_sum 'C44 H80 N4 O4 Zn2'
_chemical_formula_weight 859.86
_chemical_name_systematic
; 
 ? 
;
_space_group_IT_number 60
_symmetry_cell_setting orthorhombic
_symmetry_space_group_name_Hall '-P 2n 2ab'
_symmetry_space_group_name_H-M 'P b c n'
_atom_sites_solution_hydrogens geom
_atom_sites_solution_primary direct
_atom_sites_solution_secondary difmap
_audit_creation_method SHELXL-97
_cell_angle_alpha 90.00
_cell_angle_beta 90.00
_cell_angle_gamma 90.00
_cell_formula_units_Z 8
_cell_length_a 38.339(3)
_cell_length_b 17.0503(15)
_cell_length_c 17.3185(15)
_cell_measurement_reflns_used 2529
_cell_measurement_temperature 173(2)
_cell_measurement_theta_max 47.475
_cell_measurement_theta_min 4.624
_cell_volume 11321.0(17)
_computing_cell_refinement 'SAINT, Bruker'
_computing_data_collection 'SMART, Bruker'
_computing_data_reduction 'SAINT, Bruker'
_computing_structure_refinement 'SHELXL-97 (Sheldrick, 1997)'
_computing_structure_solution 'SIR 92'
_diffrn_ambient_temperature 173(2)
_diffrn_measured_fraction_theta_full 0.996
_diffrn_measured_fraction_theta_max 0.996
_diffrn_measurement_device_type 'Siemens SMART Platform CCD'
_diffrn_measurement_method 'omega scans'
_diffrn_radiation_monochromator graphite
_diffrn_radiation_source 'fine-focus sealed tube'
_diffrn_radiation_type MoK\a
_diffrn_radiation_wavelength 0.71073
_diffrn_reflns_av_R_equivalents 0.0683
_diffrn_reflns_av_sigmaI/netI 0.0887
_diffrn_reflns_limit_h_max 31
_diffrn_reflns_limit_h_min -45
_diffrn_reflns_limit_k_max 20
_diffrn_reflns_limit_k_min -16
_diffrn_reflns_limit_l_max 13
_diffrn_reflns_limit_l_min -20
_diffrn_reflns_number 30924
_diffrn_reflns_theta_full 25.04
_diffrn_reflns_theta_max 25.04
_diffrn_reflns_theta_min 1.76
_exptl_absorpt_coefficient_mu 0.882
_exptl_absorpt_correction_T_max 1
_exptl_absorpt_correction_T_min 0.874535
_exptl_absorpt_correction_type multi-scan
_exptl_absorpt_process_details 'SADABS, R.Blessing, 1995'
_exptl_crystal_colour colourless
_exptl_crystal_density_diffrn 1.009
_exptl_crystal_description plates
_exptl_crystal_F_000 3712
_exptl_crystal_size_max 0.2
_exptl_crystal_size_mid 0.2
_exptl_crystal_size_min 0.06
_refine_diff_density_max 0.461
_refine_diff_density_min -0.458
_refine_diff_density_rms 0.075
_refine_ls_extinction_method none
_refine_ls_goodness_of_fit_ref 0.947
_refine_ls_hydrogen_treatment riding
_refine_ls_matrix_type full
_refine_ls_number_parameters 485
_refine_ls_number_reflns 9979
_refine_ls_number_restraints 15
_refine_ls_restrained_S_all 0.954
_refine_ls_R_factor_all 0.0964
_refine_ls_R_factor_gt 0.0514
_refine_ls_shift/su_max 0.002
_refine_ls_shift/su_mean 0.000
_refine_ls_structure_factor_coef Fsqd
_refine_ls_weighting_details 'calc w=1/[\s^2^(Fo^2^)+(0.0682P)^2^+0.0000P] where P=(Fo^2^+2Fc^2^)/3'
_refine_ls_weighting_scheme calc
_refine_ls_wR_factor_gt 0.1182
_refine_ls_wR_factor_ref 0.1318
_reflns_number_gt 6142
_reflns_number_total 9979
_reflns_threshold_expression >2sigma(I)
_cod_data_source_file ja0359512si20030505_125202_2.cif
_cod_data_source_block 02203
_cod_database_code 4114153

loop_
_symmetry_equiv_pos_as_xyz
'x, y, z'
'-x+1/2, -y+1/2, z+1/2'
'x+1/2, -y+1/2, -z'
'-x, y, -z+1/2'
'-x, -y, -z'
'x-1/2, y-1/2, -z-1/2'
'-x-1/2, y-1/2, z'
'x, -y, z-1/2'

loop_
_atom_site_label
_atom_site_type_symbol
_atom_site_fract_x
_atom_site_fract_y
_atom_site_fract_z
_atom_site_U_iso_or_equiv
_atom_site_adp_type
_atom_site_occupancy
_atom_site_symmetry_multiplicity
_atom_site_calc_flag
_atom_site_refinement_flags
_atom_site_disorder_assembly
_atom_site_disorder_group
Zn1 Zn 0.206093(11) 0.19668(3) 0.16096(3) 0.02627(13) Uani 1 1 d . . .
Zn2 Zn 0.283486(11) 0.17483(3) 0.11754(3) 0.02609(13) Uani 1 1 d . . .
N1 N 0.17389(8) 0.30358(19) 0.17458(19) 0.0317(8) Uani 1 1 d . . .
N2 N 0.17099(9) 0.1894(2) 0.05577(19) 0.0376(9) Uani 1 1 d . . .
N3 N 0.30810(8) 0.11970(19) 0.01408(17) 0.0273(8) Uani 1 1 d . . .
N4 N 0.30709(10) 0.2800(2) 0.0571(2) 0.0426(9) Uani 1 1 d . . .
O1 O 0.18205(6) 0.14574(15) 0.24616(15) 0.0301(6) Uani 1 1 d . . .
O2 O 0.31826(6) 0.13001(16) 0.18613(14) 0.0318(7) Uani 1 1 d . . .
O3 O 0.23816(6) 0.11725(16) 0.10915(15) 0.0299(6) Uani 1 1 d . . .
O4 O 0.25237(6) 0.24858(15) 0.17975(14) 0.0281(6) Uani 1 1 d . . .
C1 C 0.15352(9) 0.1665(2) 0.2836(2) 0.0282(9) Uani 1 1 d . . .
C2 C 0.13229(10) 0.1091(3) 0.3215(2) 0.0334(10) Uani 1 1 d . . .
C3 C 0.10276(11) 0.1336(3) 0.3607(2) 0.0426(12) Uani 1 1 d . . .
H3A H 0.0890 0.0950 0.3860 0.051 Uiso 1 1 calc R . .
C4 C 0.09202(11) 0.2113(3) 0.3651(2) 0.0435(12) Uani 1 1 d . A .
C5 C 0.11235(10) 0.2652(3) 0.3279(2) 0.0362(11) Uani 1 1 d . . .
H5A H 0.1054 0.3187 0.3288 0.043 Uiso 1 1 calc R . .
C6 C 0.14289(10) 0.2453(2) 0.2884(2) 0.0295(10) Uani 1 1 d . . .
C7 C 0.14324(11) 0.0223(3) 0.3226(2) 0.0412(11) Uani 1 1 d . . .
C8 C 0.17770(12) 0.0144(3) 0.3666(3) 0.0500(13) Uani 1 1 d . . .
H8A H 0.1850 -0.0407 0.3670 0.075 Uiso 1 1 calc R . .
H8B H 0.1746 0.0328 0.4197 0.075 Uiso 1 1 calc R . .
H8C H 0.1956 0.0461 0.3411 0.075 Uiso 1 1 calc R . .
C9 C 0.11617(12) -0.0299(3) 0.3626(3) 0.0569(14) Uani 1 1 d . . .
H9A H 0.1242 -0.0845 0.3620 0.085 Uiso 1 1 calc R . .
H9B H 0.0939 -0.0261 0.3352 0.085 Uiso 1 1 calc R . .
H9C H 0.1131 -0.0126 0.4161 0.085 Uiso 1 1 calc R . .
C10 C 0.14761(12) -0.0102(3) 0.2404(3) 0.0512(13) Uani 1 1 d . . .
H10A H 0.1548 -0.0653 0.2430 0.077 Uiso 1 1 calc R . .
H10B H 0.1654 0.0203 0.2129 0.077 Uiso 1 1 calc R . .
H10C H 0.1254 -0.0064 0.2127 0.077 Uiso 1 1 calc R . .
C11 C 0.05889(12) 0.2345(3) 0.4077(3) 0.0583(15) Uani 1 1 d D . .
C12 C 0.0683(2) 0.2864(7) 0.4768(6) 0.0864(19) Uani 0.604(7) 1 d PD A 1
H12A H 0.0863 0.2605 0.5078 0.130 Uiso 0.604(7) 1 calc PR A 1
H12B H 0.0475 0.2950 0.5086 0.130 Uiso 0.604(7) 1 calc PR A 1
H12C H 0.0771 0.3370 0.4583 0.130 Uiso 0.604(7) 1 calc PR A 1
C13 C 0.0412(3) 0.1613(6) 0.4485(7) 0.0864(19) Uani 0.604(7) 1 d PD A 1
H13A H 0.0577 0.1378 0.4851 0.130 Uiso 0.604(7) 1 calc PR A 1
H13B H 0.0346 0.1224 0.4095 0.130 Uiso 0.604(7) 1 calc PR A 1
H13C H 0.0203 0.1786 0.4763 0.130 Uiso 0.604(7) 1 calc PR A 1
C14 C 0.0312(3) 0.2669(7) 0.3568(7) 0.0864(19) Uani 0.604(7) 1 d PD A 1
H14A H 0.0107 0.2805 0.3880 0.130 Uiso 0.604(7) 1 calc PR A 1
H14B H 0.0246 0.2275 0.3182 0.130 Uiso 0.604(7) 1 calc PR A 1
H14C H 0.0399 0.3139 0.3307 0.130 Uiso 0.604(7) 1 calc PR A 1
C12' C 0.0547(4) 0.1956(11) 0.4838(8) 0.0864(19) Uani 0.396(7) 1 d PD A 2
H12D H 0.0327 0.2127 0.5075 0.130 Uiso 0.396(7) 1 calc PR A 2
H12E H 0.0742 0.2100 0.5175 0.130 Uiso 0.396(7) 1 calc PR A 2
H12F H 0.0542 0.1386 0.4768 0.130 Uiso 0.396(7) 1 calc PR A 2
C13' C 0.0287(4) 0.2241(12) 0.3489(10) 0.0864(19) Uani 0.396(7) 1 d PD A 2
H13D H 0.0066 0.2381 0.3734 0.130 Uiso 0.396(7) 1 calc PR A 2
H13E H 0.0278 0.1693 0.3318 0.130 Uiso 0.396(7) 1 calc PR A 2
H13F H 0.0327 0.2582 0.3042 0.130 Uiso 0.396(7) 1 calc PR A 2
C14' C 0.0574(4) 0.3277(7) 0.4183(11) 0.0864(19) Uani 0.396(7) 1 d PD A 2
H14D H 0.0361 0.3420 0.4460 0.130 Uiso 0.396(7) 1 calc PR A 2
H14E H 0.0576 0.3530 0.3676 0.130 Uiso 0.396(7) 1 calc PR A 2
H14F H 0.0778 0.3451 0.4480 0.130 Uiso 0.396(7) 1 calc PR A 2
C15 C 0.16528(10) 0.3098(2) 0.2576(2) 0.0353(10) Uani 1 1 d . . .
H15A H 0.1532 0.3604 0.2664 0.042 Uiso 1 1 calc R . .
H15B H 0.1873 0.3110 0.2874 0.042 Uiso 1 1 calc R . .
C16 C 0.19297(12) 0.3748(3) 0.1524(3) 0.0466(12) Uani 1 1 d . . .
H16A H 0.1778 0.4206 0.1590 0.070 Uiso 1 1 calc R . .
H16B H 0.2002 0.3708 0.0982 0.070 Uiso 1 1 calc R . .
H16C H 0.2137 0.3805 0.1852 0.070 Uiso 1 1 calc R . .
C17 C 0.14219(10) 0.2956(3) 0.1276(2) 0.0370(11) Uani 1 1 d . . .
H17A H 0.1306 0.3472 0.1224 0.044 Uiso 1 1 calc R . .
H17B H 0.1257 0.2592 0.1532 0.044 Uiso 1 1 calc R . .
C18 C 0.15167(11) 0.2641(3) 0.0478(2) 0.0409(11) Uani 1 1 d . . .
H18A H 0.1302 0.2554 0.0173 0.049 Uiso 1 1 calc R . .
H18B H 0.1663 0.3029 0.0201 0.049 Uiso 1 1 calc R . .
C19 C 0.19024(12) 0.1743(3) -0.0157(2) 0.0541(14) Uani 1 1 d . . .
H19A H 0.1739 0.1723 -0.0592 0.081 Uiso 1 1 calc R . .
H19B H 0.2025 0.1240 -0.0116 0.081 Uiso 1 1 calc R . .
H19C H 0.2072 0.2164 -0.0243 0.081 Uiso 1 1 calc R . .
C20 C 0.14675(12) 0.1244(3) 0.0694(3) 0.0500(13) Uani 1 1 d . . .
H20A H 0.1309 0.1193 0.0253 0.075 Uiso 1 1 calc R . .
H20B H 0.1332 0.1347 0.1163 0.075 Uiso 1 1 calc R . .
H20C H 0.1599 0.0755 0.0757 0.075 Uiso 1 1 calc R . .
C21 C 0.23474(10) 0.0377(2) 0.1259(2) 0.0367(10) Uani 1 1 d . . .
H21A H 0.2495 0.0073 0.0897 0.044 Uiso 1 1 calc R . .
H21B H 0.2102 0.0219 0.1173 0.044 Uiso 1 1 calc R . .
C22 C 0.24498(12) 0.0171(3) 0.2078(3) 0.0490(12) Uani 1 1 d . . .
H22A H 0.2420 -0.0394 0.2160 0.074 Uiso 1 1 calc R . .
H22B H 0.2301 0.0460 0.2440 0.074 Uiso 1 1 calc R . .
H22C H 0.2694 0.0314 0.2164 0.074 Uiso 1 1 calc R . .
C23 C 0.34813(10) 0.0949(2) 0.1702(2) 0.0275(9) Uani 1 1 d . . .
C24 C 0.37560(10) 0.0919(2) 0.2261(2) 0.0302(10) Uani 1 1 d . . .
C25 C 0.40627(10) 0.0562(3) 0.2072(2) 0.0359(11) Uani 1 1 d . . .
H25A H 0.4243 0.0553 0.2449 0.043 Uiso 1 1 calc R . .
C26 C 0.41297(10) 0.0205(2) 0.1357(2) 0.0331(10) Uani 1 1 d . . .
C27 C 0.38609(9) 0.0218(2) 0.0832(2) 0.0282(9) Uani 1 1 d . . .
H27A H 0.3894 -0.0021 0.0342 0.034 Uiso 1 1 calc R . .
C28 C 0.35408(9) 0.0570(2) 0.0994(2) 0.0266(9) Uani 1 1 d . . .
C29 C 0.36956(11) 0.1246(3) 0.3077(2) 0.0421(12) Uani 1 1 d . . .
C30 C 0.40194(13) 0.1153(3) 0.3596(2) 0.0606(16) Uani 1 1 d . . .
H30A H 0.4080 0.0596 0.3637 0.091 Uiso 1 1 calc R . .
H30B H 0.3969 0.1362 0.4111 0.091 Uiso 1 1 calc R . .
H30C H 0.4216 0.1440 0.3370 0.091 Uiso 1 1 calc R . .
C31 C 0.34012(13) 0.0790(3) 0.3457(2) 0.0569(14) Uani 1 1 d . . .
H31A H 0.3190 0.0834 0.3142 0.085 Uiso 1 1 calc R . .
H31B H 0.3356 0.1006 0.3972 0.085 Uiso 1 1 calc R . .
H31C H 0.3468 0.0237 0.3503 0.085 Uiso 1 1 calc R . .
C32 C 0.36125(13) 0.2130(3) 0.3048(3) 0.0536(14) Uani 1 1 d . . .
H32A H 0.3406 0.2216 0.2726 0.080 Uiso 1 1 calc R . .
H32B H 0.3811 0.2413 0.2827 0.080 Uiso 1 1 calc R . .
H32C H 0.3567 0.2322 0.3571 0.080 Uiso 1 1 calc R . .
C33 C 0.44843(10) -0.0191(3) 0.1216(2) 0.0416(11) Uani 1 1 d . . .
C34 C 0.45080(12) -0.0551(3) 0.0415(3) 0.0632(16) Uani 1 1 d . . .
H34A H 0.4477 -0.0141 0.0025 0.095 Uiso 1 1 calc R . .
H34B H 0.4325 -0.0949 0.0355 0.095 Uiso 1 1 calc R . .
H34C H 0.4737 -0.0797 0.0349 0.095 Uiso 1 1 calc R . .
C35 C 0.47788(11) 0.0425(3) 0.1291(3) 0.0636(15) Uani 1 1 d . . .
H35A H 0.4744 0.0839 0.0907 0.095 Uiso 1 1 calc R . .
H35B H 0.5005 0.0171 0.1202 0.095 Uiso 1 1 calc R . .
H35C H 0.4774 0.0653 0.1810 0.095 Uiso 1 1 calc R . .
C36 C 0.45396(12) -0.0840(3) 0.1812(3) 0.0566(14) Uani 1 1 d . . .
H36A H 0.4356 -0.1236 0.1757 0.085 Uiso 1 1 calc R . .
H36B H 0.4530 -0.0615 0.2333 0.085 Uiso 1 1 calc R . .
H36C H 0.4768 -0.1084 0.1730 0.085 Uiso 1 1 calc R . .
C37 C 0.32492(10) 0.0467(2) 0.0416(2) 0.0284(9) Uani 1 1 d . . .
H37A H 0.3343 0.0183 -0.0037 0.034 Uiso 1 1 calc R . .
H37B H 0.3068 0.0131 0.0652 0.034 Uiso 1 1 calc R . .
C38 C 0.28247(10) 0.0987(3) -0.0456(2) 0.0367(10) Uani 1 1 d . . .
H38A H 0.2945 0.0745 -0.0895 0.055 Uiso 1 1 calc R . .
H38B H 0.2703 0.1460 -0.0629 0.055 Uiso 1 1 calc R . .
H38C H 0.2656 0.0615 -0.0241 0.055 Uiso 1 1 calc R . .
C39 C 0.33417(10) 0.1738(2) -0.0173(2) 0.0338(10) Uani 1 1 d . . .
H39A H 0.3410 0.1569 -0.0698 0.041 Uiso 1 1 calc R . .
H39B H 0.3552 0.1734 0.0157 0.041 Uiso 1 1 calc R . .
C40 C 0.31910(11) 0.2560(3) -0.0205(2) 0.0372(11) Uani 1 1 d . . .
H40A H 0.3371 0.2931 -0.0391 0.045 Uiso 1 1 calc R . .
H40B H 0.2993 0.2573 -0.0570 0.045 Uiso 1 1 calc R . .
C41 C 0.33660(16) 0.3048(3) 0.1039(3) 0.0755(19) Uani 1 1 d . . .
H41A H 0.3476 0.3508 0.0802 0.113 Uiso 1 1 calc R . .
H41B H 0.3536 0.2621 0.1072 0.113 Uiso 1 1 calc R . .
H41C H 0.3285 0.3183 0.1559 0.113 Uiso 1 1 calc R . .
C42 C 0.28171(17) 0.3452(3) 0.0473(3) 0.081(2) Uani 1 1 d . . .
H42A H 0.2932 0.3893 0.0214 0.122 Uiso 1 1 calc R . .
H42B H 0.2732 0.3620 0.0980 0.122 Uiso 1 1 calc R . .
H42C H 0.2620 0.3271 0.0160 0.122 Uiso 1 1 calc R . .
C43 C 0.26256(10) 0.2755(3) 0.2531(3) 0.0376(11) Uani 1 1 d . . .
H43A H 0.2481 0.3216 0.2670 0.045 Uiso 1 1 calc R . .
H43B H 0.2872 0.2930 0.2506 0.045 Uiso 1 1 calc R . .
C44 C 0.25908(12) 0.2143(3) 0.3158(2) 0.0455(12) Uani 1 1 d . . .
H44A H 0.2668 0.2366 0.3652 0.068 Uiso 1 1 calc R . .
H44B H 0.2736 0.1688 0.3030 0.068 Uiso 1 1 calc R . .
H44C H 0.2347 0.1980 0.3200 0.068 Uiso 1 1 calc R . .

loop_
_atom_site_aniso_label
_atom_site_aniso_U_11
_atom_site_aniso_U_22
_atom_site_aniso_U_33
_atom_site_aniso_U_23
_atom_site_aniso_U_13
_atom_site_aniso_U_12
Zn1 0.0253(2) 0.0280(3) 0.0256(3) 0.0011(2) 0.00194(19) 0.00129(19)
Zn2 0.0266(2) 0.0287(3) 0.0230(2) -0.0002(2) 0.00223(19) 0.00231(19)
N1 0.0321(18) 0.0258(19) 0.037(2) 0.0031(17) -0.0019(15) 0.0008(15)
N2 0.0374(19) 0.051(3) 0.0238(19) 0.0003(19) -0.0005(15) 0.0094(18)
N3 0.0304(17) 0.035(2) 0.0163(17) 0.0009(16) 0.0002(14) 0.0043(15)
N4 0.060(2) 0.033(2) 0.035(2) 0.0028(19) 0.0186(19) 0.0017(18)
O1 0.0310(15) 0.0295(16) 0.0299(15) 0.0041(14) 0.0046(12) 0.0028(12)
O2 0.0281(14) 0.0464(18) 0.0208(14) 0.0003(14) -0.0007(11) 0.0119(13)
O3 0.0288(14) 0.0320(17) 0.0289(15) -0.0034(14) 0.0041(12) 0.0013(12)
O4 0.0255(13) 0.0302(16) 0.0285(15) -0.0031(13) 0.0027(12) -0.0005(11)
C1 0.023(2) 0.043(3) 0.019(2) -0.001(2) 0.0001(16) -0.0017(18)
C2 0.034(2) 0.043(3) 0.024(2) 0.004(2) -0.0008(18) -0.0077(19)
C3 0.031(2) 0.060(3) 0.037(3) 0.001(2) 0.0101(19) -0.005(2)
C4 0.030(2) 0.069(4) 0.031(3) -0.008(3) 0.0020(19) -0.001(2)
C5 0.030(2) 0.050(3) 0.029(2) -0.007(2) -0.0035(19) 0.007(2)
C6 0.030(2) 0.034(3) 0.024(2) -0.006(2) -0.0008(17) 0.0033(18)
C7 0.046(3) 0.041(3) 0.037(3) 0.008(2) 0.006(2) -0.006(2)
C8 0.055(3) 0.048(3) 0.047(3) 0.010(3) 0.001(2) 0.005(2)
C9 0.061(3) 0.049(3) 0.061(3) 0.019(3) 0.012(3) -0.014(2)
C10 0.062(3) 0.042(3) 0.049(3) -0.002(3) 0.001(2) -0.004(2)
C11 0.036(3) 0.088(4) 0.051(3) -0.010(3) 0.015(2) 0.007(3)
C12 0.054(3) 0.110(6) 0.095(4) -0.010(4) 0.032(3) 0.021(3)
C13 0.054(3) 0.110(6) 0.095(4) -0.010(4) 0.032(3) 0.021(3)
C14 0.054(3) 0.110(6) 0.095(4) -0.010(4) 0.032(3) 0.021(3)
C12' 0.054(3) 0.110(6) 0.095(4) -0.010(4) 0.032(3) 0.021(3)
C13' 0.054(3) 0.110(6) 0.095(4) -0.010(4) 0.032(3) 0.021(3)
C14' 0.054(3) 0.110(6) 0.095(4) -0.010(4) 0.032(3) 0.021(3)
C15 0.030(2) 0.034(3) 0.041(3) -0.007(2) -0.0049(19) 0.0071(19)
C16 0.046(3) 0.035(3) 0.059(3) 0.011(3) -0.001(2) 0.003(2)
C17 0.031(2) 0.044(3) 0.036(3) 0.009(2) -0.0056(19) 0.0084(19)
C18 0.031(2) 0.059(3) 0.033(3) 0.007(2) -0.0053(19) 0.005(2)
C19 0.047(3) 0.083(4) 0.033(3) 0.000(3) -0.002(2) 0.019(3)
C20 0.044(3) 0.053(3) 0.053(3) 0.000(3) -0.016(2) -0.004(2)
C21 0.031(2) 0.030(3) 0.049(3) -0.004(2) 0.009(2) 0.0043(19)
C22 0.059(3) 0.032(3) 0.056(3) 0.006(3) 0.014(2) 0.014(2)
C23 0.034(2) 0.031(2) 0.018(2) 0.0032(19) 0.0011(17) 0.0038(18)
C24 0.030(2) 0.033(2) 0.028(2) 0.000(2) 0.0007(17) 0.0071(18)
C25 0.029(2) 0.051(3) 0.028(2) 0.003(2) -0.0052(18) 0.0035(19)
C26 0.033(2) 0.036(3) 0.030(2) 0.004(2) 0.0027(18) 0.0038(18)
C27 0.033(2) 0.027(2) 0.025(2) 0.005(2) 0.0023(17) 0.0063(17)
C28 0.029(2) 0.029(2) 0.021(2) 0.0060(18) -0.0002(16) 0.0053(17)
C29 0.043(3) 0.061(3) 0.022(2) -0.004(2) -0.0041(19) 0.013(2)
C30 0.066(3) 0.090(4) 0.025(3) -0.017(3) -0.016(2) 0.025(3)
C31 0.070(3) 0.077(4) 0.024(2) 0.005(3) 0.009(2) 0.020(3)
C32 0.057(3) 0.066(4) 0.038(3) -0.019(3) -0.007(2) 0.012(3)
C33 0.034(2) 0.056(3) 0.035(3) -0.005(3) -0.003(2) 0.014(2)
C34 0.046(3) 0.094(4) 0.050(3) -0.021(3) -0.007(2) 0.032(3)
C35 0.032(3) 0.091(4) 0.067(3) -0.006(3) 0.007(2) 0.007(3)
C36 0.051(3) 0.062(4) 0.057(3) -0.002(3) -0.005(2) 0.029(3)
C37 0.034(2) 0.028(2) 0.024(2) -0.0029(19) 0.0018(17) 0.0029(18)
C38 0.036(2) 0.050(3) 0.025(2) -0.002(2) -0.0044(18) 0.012(2)
C39 0.036(2) 0.039(3) 0.026(2) 0.004(2) 0.0090(18) 0.003(2)
C40 0.040(2) 0.043(3) 0.029(2) 0.006(2) 0.0078(19) 0.005(2)
C41 0.113(5) 0.071(4) 0.042(3) -0.006(3) 0.012(3) -0.048(4)
C42 0.128(5) 0.035(3) 0.080(4) 0.025(3) 0.073(4) 0.033(3)
C43 0.030(2) 0.038(3) 0.045(3) -0.011(2) 0.000(2) -0.0021(19)
C44 0.045(3) 0.059(3) 0.033(3) -0.009(3) -0.004(2) 0.002(2)

loop_
_atom_type_symbol
_atom_type_description
_atom_type_scat_dispersion_real
_atom_type_scat_dispersion_imag
_atom_type_scat_source
C C 0.0033 0.0016 'International Tables Vol C Tables 4.2.6.8 and 6.1.1.4'
H H 0.0000 0.0000 'International Tables Vol C Tables 4.2.6.8 and 6.1.1.4'
N N 0.0061 0.0033 'International Tables Vol C Tables 4.2.6.8 and 6.1.1.4'
O O 0.0106 0.0060 'International Tables Vol C Tables 4.2.6.8 and 6.1.1.4'
Zn Zn 0.2839 1.4301 'International Tables Vol C Tables 4.2.6.8 and 6.1.1.4'

loop_
_geom_angle_atom_site_label_1
_geom_angle_atom_site_label_2
_geom_angle_atom_site_label_3
_geom_angle
O1 Zn1 O4 119.50(10)
O1 Zn1 O3 108.86(11)
O4 Zn1 O3 80.28(10)
O1 Zn1 N1 91.29(11)
O4 Zn1 N1 96.46(11)
O3 Zn1 N1 158.54(12)
O1 Zn1 N2 107.68(12)
O4 Zn1 N2 132.70(12)
O3 Zn1 N2 88.17(11)
N1 Zn1 N2 78.45(12)
O1 Zn1 Zn2 125.96(8)
O4 Zn1 Zn2 40.80(7)
O3 Zn1 Zn2 39.79(7)
N1 Zn1 Zn2 131.45(8)
N2 Zn1 Zn2 111.62(8)
O2 Zn2 O3 116.57(11)
O2 Zn2 O4 108.71(10)
O3 Zn2 O4 80.39(10)
O2 Zn2 N3 92.00(11)
O3 Zn2 N3 95.87(11)
O4 Zn2 N3 158.46(11)
O2 Zn2 N4 108.66(13)
O3 Zn2 N4 134.58(13)
O4 Zn2 N4 89.40(12)
N3 Zn2 N4 78.10(12)
O2 Zn2 Zn1 123.98(7)
O3 Zn2 Zn1 40.66(7)
O4 Zn2 Zn1 40.03(7)
N3 Zn2 Zn1 130.79(8)
N4 Zn2 Zn1 113.67(9)
C16 N1 C17 110.1(3)
C16 N1 C15 107.8(3)
C17 N1 C15 111.1(3)
C16 N1 Zn1 112.0(2)
C17 N1 Zn1 109.0(2)
C15 N1 Zn1 106.7(2)
C19 N2 C20 108.8(4)
C19 N2 C18 109.0(3)
C20 N2 C18 110.4(3)
C19 N2 Zn1 112.9(3)
C20 N2 Zn1 106.7(3)
C18 N2 Zn1 109.0(2)
C39 N3 C38 110.4(3)
C39 N3 C37 110.6(3)
C38 N3 C37 108.2(3)
C39 N3 Zn2 108.7(2)
C38 N3 Zn2 112.6(2)
C37 N3 Zn2 106.2(2)
C41 N4 C40 110.2(4)
C41 N4 C42 110.9(4)
C40 N4 C42 107.9(4)
C41 N4 Zn2 106.5(3)
C40 N4 Zn2 108.9(3)
C42 N4 Zn2 112.5(3)
C1 O1 Zn1 130.2(2)
C23 O2 Zn2 130.2(2)
C21 O3 Zn2 123.0(2)
C21 O3 Zn1 119.9(2)
Zn2 O3 Zn1 99.55(11)
C43 O4 Zn1 122.4(2)
C43 O4 Zn2 121.0(2)
Zn1 O4 Zn2 99.17(11)
O1 C1 C6 121.7(3)
O1 C1 C2 120.8(4)
C6 C1 C2 117.5(3)
C3 C2 C1 118.8(4)
C3 C2 C7 120.5(4)
C1 C2 C7 120.5(4)
C2 C3 C4 123.9(4)
C5 C4 C3 116.4(4)
C5 C4 C11 122.1(5)
C3 C4 C11 121.5(4)
C4 C5 C6 123.1(4)
C5 C6 C1 120.2(4)
C5 C6 C15 118.5(4)
C1 C6 C15 121.1(3)
C8 C7 C9 108.0(4)
C8 C7 C10 109.6(4)
C9 C7 C10 106.4(4)
C8 C7 C2 109.0(4)
C9 C7 C2 112.3(4)
C10 C7 C2 111.5(4)
C12' C11 C14 127.9(8)
C12' C11 C4 114.0(7)
C14 C11 C4 114.0(6)
C12' C11 C12 65.7(8)
C14 C11 C12 114.6(7)
C4 C11 C12 109.4(5)
C12' C11 C13' 116.8(10)
C14 C11 C13' 28.4(8)
C4 C11 C13' 106.0(7)
C12 C11 C13' 139.0(8)
C12' C11 C13 37.5(7)
C14 C11 C13 104.5(7)
C4 C11 C13 111.7(5)
C12 C11 C13 101.9(7)
C13' C11 C13 83.3(9)
C12' C11 C14' 109.6(10)
C14 C11 C14' 71.0(8)
C4 C11 C14' 110.0(6)
C12 C11 C14' 49.0(7)
C13' C11 C14' 99.4(10)
C13 C11 C14' 135.5(7)
N1 C15 C6 115.0(3)
N1 C17 C18 109.7(3)
N2 C18 C17 109.7(3)
O3 C21 C22 113.4(4)
O2 C23 C28 122.1(3)
O2 C23 C24 120.8(3)
C28 C23 C24 117.1(3)
C25 C24 C23 119.2(4)
C25 C24 C29 120.9(3)
C23 C24 C29 119.9(3)
C24 C25 C26 124.3(4)
C27 C26 C25 116.1(4)
C27 C26 C33 124.4(4)
C25 C26 C33 119.5(3)
C26 C27 C28 122.2(4)
C27 C28 C23 121.1(3)
C27 C28 C37 117.9(3)
C23 C28 C37 120.7(3)
C31 C29 C24 109.0(4)
C31 C29 C32 111.1(4)
C24 C29 C32 110.9(4)
C31 C29 C30 107.0(4)
C24 C29 C30 112.2(3)
C32 C29 C30 106.7(4)
C34 C33 C36 108.4(4)
C34 C33 C26 112.0(3)
C36 C33 C26 109.5(3)
C34 C33 C35 107.8(4)
C36 C33 C35 109.5(4)
C26 C33 C35 109.5(4)
N3 C37 C28 116.0(3)
N3 C39 C40 109.6(3)
N4 C40 C39 110.0(3)
O4 C43 C44 113.5(3)

loop_
_geom_bond_atom_site_label_1
_geom_bond_atom_site_label_2
_geom_bond_distance
Zn1 O1 1.945(3)
Zn1 O4 2.009(2)
Zn1 O3 2.037(2)
Zn1 N1 2.214(3)
Zn1 N2 2.268(3)
Zn1 Zn2 3.0835(6)
Zn2 O2 1.942(2)
Zn2 O3 2.001(2)
Zn2 O4 2.041(3)
Zn2 N3 2.233(3)
Zn2 N4 2.266(3)
N1 C16 1.468(5)
N1 C17 1.469(5)
N1 C15 1.479(5)
N2 C19 1.465(5)
N2 C20 1.466(5)
N2 C18 1.480(5)
N3 C39 1.465(5)
N3 C38 1.470(5)
N3 C37 1.480(5)
N4 C41 1.454(6)
N4 C40 1.478(5)
N4 C42 1.486(6)
O1 C1 1.320(4)
O2 C23 1.322(4)
O3 C21 1.393(5)
O4 C43 1.406(5)
C1 C6 1.406(6)
C1 C2 1.432(5)
C2 C3 1.385(6)
C2 C7 1.538(6)
C3 C4 1.390(7)
C4 C5 1.366(6)
C4 C11 1.520(6)
C5 C6 1.398(5)
C6 C15 1.494(6)
C7 C8 1.531(6)
C7 C9 1.533(6)
C7 C10 1.537(6)
C11 C12' 1.485(12)
C11 C14 1.487(10)
C11 C12 1.533(9)
C11 C13' 1.551(12)
C11 C13 1.587(9)
C11 C14' 1.601(12)
C17 C18 1.527(6)
C21 C22 1.513(6)
C23 C28 1.405(5)
C23 C24 1.432(5)
C24 C25 1.364(5)
C24 C29 1.536(5)
C25 C26 1.404(5)
C26 C27 1.374(5)
C26 C33 1.538(5)
C27 C28 1.395(5)
C28 C37 1.510(5)
C29 C31 1.521(6)
C29 C32 1.540(6)
C29 C30 1.541(6)
C33 C34 1.519(6)
C33 C36 1.527(6)
C33 C35 1.548(6)
C39 C40 1.516(5)
C43 C44 1.512(6)

loop_
_geom_torsion_atom_site_label_1
_geom_torsion_atom_site_label_2
_geom_torsion_atom_site_label_3
_geom_torsion_atom_site_label_4
_geom_torsion
O1 Zn1 Zn2 O2 -16.77(14)
O4 Zn1 Zn2 O2 78.42(15)
O3 Zn1 Zn2 O2 -92.48(15)
N1 Zn1 Zn2 O2 115.91(15)
N2 Zn1 Zn2 O2 -150.50(14)
O1 Zn1 Zn2 O3 75.70(15)
O4 Zn1 Zn2 O3 170.89(16)
N1 Zn1 Zn2 O3 -151.62(16)
N2 Zn1 Zn2 O3 -58.02(15)
O1 Zn1 Zn2 O4 -95.19(15)
O3 Zn1 Zn2 O4 -170.89(16)
N1 Zn1 Zn2 O4 37.49(16)
N2 Zn1 Zn2 O4 131.09(15)
O1 Zn1 Zn2 N3 112.82(15)
O4 Zn1 Zn2 N3 -151.99(16)
O3 Zn1 Zn2 N3 37.11(16)
N1 Zn1 Zn2 N3 -114.50(16)
N2 Zn1 Zn2 N3 -20.91(15)
O1 Zn1 Zn2 N4 -152.55(14)
O4 Zn1 Zn2 N4 -57.36(15)
O3 Zn1 Zn2 N4 131.75(16)
N1 Zn1 Zn2 N4 -19.87(16)
N2 Zn1 Zn2 N4 73.73(15)
O1 Zn1 N1 C16 149.1(3)
O4 Zn1 N1 C16 29.2(3)
O3 Zn1 N1 C16 -50.6(5)
N2 Zn1 N1 C16 -103.1(3)
Zn2 Zn1 N1 C16 5.6(3)
O1 Zn1 N1 C17 -88.7(3)
O4 Zn1 N1 C17 151.4(2)
O3 Zn1 N1 C17 71.5(4)
N2 Zn1 N1 C17 19.0(2)
Zn2 Zn1 N1 C17 127.8(2)
O1 Zn1 N1 C15 31.4(2)
O4 Zn1 N1 C15 -88.5(2)
O3 Zn1 N1 C15 -168.4(3)
N2 Zn1 N1 C15 139.1(2)
Zn2 Zn1 N1 C15 -112.1(2)
O1 Zn1 N2 C19 -141.2(3)
O4 Zn1 N2 C19 43.0(4)
O3 Zn1 N2 C19 -31.9(3)
N1 Zn1 N2 C19 131.2(3)
Zn2 Zn1 N2 C19 1.0(3)
O1 Zn1 N2 C20 -21.6(3)
O4 Zn1 N2 C20 162.6(2)
O3 Zn1 N2 C20 87.6(3)
N1 Zn1 N2 C20 -109.3(3)
Zn2 Zn1 N2 C20 120.5(3)
O1 Zn1 N2 C18 97.6(3)
O4 Zn1 N2 C18 -78.2(3)
O3 Zn1 N2 C18 -153.2(3)
N1 Zn1 N2 C18 10.0(3)
Zn2 Zn1 N2 C18 -120.3(2)
O2 Zn2 N3 C39 -89.7(2)
O3 Zn2 N3 C39 153.3(2)
O4 Zn2 N3 C39 74.7(4)
N4 Zn2 N3 C39 18.9(2)
Zn1 Zn2 N3 C39 130.0(2)
O2 Zn2 N3 C38 147.6(3)
O3 Zn2 N3 C38 30.6(3)
O4 Zn2 N3 C38 -48.0(4)
N4 Zn2 N3 C38 -103.7(3)
Zn1 Zn2 N3 C38 7.4(3)
O2 Zn2 N3 C37 29.3(2)
O3 Zn2 N3 C37 -87.7(2)
O4 Zn2 N3 C37 -166.3(3)
N4 Zn2 N3 C37 138.0(2)
Zn1 Zn2 N3 C37 -110.9(2)
O2 Zn2 N4 C41 -20.5(3)
O3 Zn2 N4 C41 164.9(3)
O4 Zn2 N4 C41 89.1(3)
N3 Zn2 N4 C41 -108.6(3)
Zn1 Zn2 N4 C41 121.9(3)
O2 Zn2 N4 C40 98.3(3)
O3 Zn2 N4 C40 -76.3(3)
O4 Zn2 N4 C40 -152.1(3)
N3 Zn2 N4 C40 10.2(3)
Zn1 Zn2 N4 C40 -119.3(2)
O2 Zn2 N4 C42 -142.1(3)
O3 Zn2 N4 C42 43.3(4)
O4 Zn2 N4 C42 -32.6(3)
N3 Zn2 N4 C42 129.8(4)
Zn1 Zn2 N4 C42 0.2(4)
O4 Zn1 O1 C1 108.9(3)
O3 Zn1 O1 C1 -161.7(3)
N1 Zn1 O1 C1 10.8(3)
N2 Zn1 O1 C1 -67.5(3)
Zn2 Zn1 O1 C1 157.3(3)
O3 Zn2 O2 C23 109.3(3)
O4 Zn2 O2 C23 -162.2(3)
N3 Zn2 O2 C23 11.8(3)
N4 Zn2 O2 C23 -66.3(4)
Zn1 Zn2 O2 C23 156.0(3)
O2 Zn2 O3 C21 -23.3(3)
O4 Zn2 O3 C21 -129.5(3)
N3 Zn2 O3 C21 71.9(3)
N4 Zn2 O3 C21 151.0(3)
Zn1 Zn2 O3 C21 -135.4(3)
O2 Zn2 O3 Zn1 112.13(12)
O4 Zn2 O3 Zn1 5.93(10)
N3 Zn2 O3 Zn1 -152.66(11)
N4 Zn2 O3 Zn1 -73.60(18)
O1 Zn1 O3 C21 13.2(3)
O4 Zn1 O3 C21 131.2(3)
N1 Zn1 O3 C21 -145.9(3)
N2 Zn1 O3 C21 -94.9(3)
Zn2 Zn1 O3 C21 137.2(3)
O1 Zn1 O3 Zn2 -124.02(11)
O4 Zn1 O3 Zn2 -6.02(11)
N1 Zn1 O3 Zn2 76.9(3)
N2 Zn1 O3 Zn2 127.91(13)
O1 Zn1 O4 C43 -24.0(3)
O3 Zn1 O4 C43 -130.2(3)
N1 Zn1 O4 C43 71.2(3)
N2 Zn1 O4 C43 151.4(3)
Zn2 Zn1 O4 C43 -136.1(3)
O1 Zn1 O4 Zn2 112.16(12)
O3 Zn1 O4 Zn2 5.90(10)
N1 Zn1 O4 Zn2 -152.67(11)
N2 Zn1 O4 Zn2 -72.44(18)
O2 Zn2 O4 C43 16.0(3)
O3 Zn2 O4 C43 130.9(3)
N3 Zn2 O4 C43 -147.5(3)
N4 Zn2 O4 C43 -93.5(3)
Zn1 Zn2 O4 C43 136.9(3)
O2 Zn2 O4 Zn1 -120.94(12)
O3 Zn2 O4 Zn1 -6.00(11)
N3 Zn2 O4 Zn1 75.6(3)
N4 Zn2 O4 Zn1 129.53(13)
Zn1 O1 C1 C6 -26.0(5)
Zn1 O1 C1 C2 154.4(3)
O1 C1 C2 C3 179.5(4)
C6 C1 C2 C3 -0.2(6)
O1 C1 C2 C7 2.9(6)
C6 C1 C2 C7 -176.7(4)
C1 C2 C3 C4 0.6(6)
C7 C2 C3 C4 177.2(4)
C2 C3 C4 C5 0.2(7)
C2 C3 C4 C11 178.7(4)
C3 C4 C5 C6 -1.4(6)
C11 C4 C5 C6 -180.0(4)
C4 C5 C6 C1 1.9(6)
C4 C5 C6 C15 -173.0(4)
O1 C1 C6 C5 179.3(3)
C2 C1 C6 C5 -1.0(6)
O1 C1 C6 C15 -5.9(6)
C2 C1 C6 C15 173.7(3)
C3 C2 C7 C8 -113.4(4)
C1 C2 C7 C8 63.1(5)
C3 C2 C7 C9 6.2(6)
C1 C2 C7 C9 -177.3(4)
C3 C2 C7 C10 125.5(4)
C1 C2 C7 C10 -57.9(5)
C5 C4 C11 C12' -137.0(10)
C3 C4 C11 C12' 44.6(11)
C5 C4 C11 C14 64.2(8)
C3 C4 C11 C14 -114.3(8)
C5 C4 C11 C12 -65.6(7)
C3 C4 C11 C12 115.9(7)
C5 C4 C11 C13' 93.3(9)
C3 C4 C11 C13' -85.2(10)
C5 C4 C11 C13 -177.7(6)
C3 C4 C11 C13 3.9(8)
C5 C4 C11 C14' -13.3(9)
C3 C4 C11 C14' 168.2(8)
C16 N1 C15 C6 174.7(3)
C17 N1 C15 C6 53.9(4)
Zn1 N1 C15 C6 -64.8(3)
C5 C6 C15 N1 -126.9(4)
C1 C6 C15 N1 58.2(5)
C16 N1 C17 C18 78.2(4)
C15 N1 C17 C18 -162.4(3)
Zn1 N1 C17 C18 -45.1(4)
C19 N2 C18 C17 -160.2(4)
C20 N2 C18 C17 80.3(4)
Zn1 N2 C18 C17 -36.6(4)
N1 C17 C18 N2 55.7(5)
Zn2 O3 C21 C22 59.1(4)
Zn1 O3 C21 C22 -67.9(4)
Zn2 O2 C23 C28 -25.4(6)
Zn2 O2 C23 C24 156.6(3)
O2 C23 C24 C25 -179.0(4)
C28 C23 C24 C25 2.8(6)
O2 C23 C24 C29 4.4(6)
C28 C23 C24 C29 -173.7(4)
C23 C24 C25 C26 -0.7(7)
C29 C24 C25 C26 175.8(4)
C24 C25 C26 C27 -1.1(6)
C24 C25 C26 C33 -179.0(4)
C25 C26 C27 C28 0.6(6)
C33 C26 C27 C28 178.4(4)
C26 C27 C28 C23 1.7(6)
C26 C27 C28 C37 -172.8(4)
O2 C23 C28 C27 178.6(4)
C24 C23 C28 C27 -3.3(6)
O2 C23 C28 C37 -7.1(6)
C24 C23 C28 C37 171.0(4)
C25 C24 C29 C31 -115.4(4)
C23 C24 C29 C31 61.1(5)
C25 C24 C29 C32 122.0(4)
C23 C24 C29 C32 -61.5(5)
C25 C24 C29 C30 2.8(6)
C23 C24 C29 C30 179.3(4)
C27 C26 C33 C34 1.6(6)
C25 C26 C33 C34 179.4(4)
C27 C26 C33 C36 -118.7(4)
C25 C26 C33 C36 59.1(5)
C27 C26 C33 C35 121.2(4)
C25 C26 C33 C35 -61.0(5)
C39 N3 C37 C28 54.7(4)
C38 N3 C37 C28 175.7(3)
Zn2 N3 C37 C28 -63.1(3)
C27 C28 C37 N3 -126.7(4)
C23 C28 C37 N3 58.8(5)
C38 N3 C39 C40 78.8(4)
C37 N3 C39 C40 -161.5(3)
Zn2 N3 C39 C40 -45.2(4)
C41 N4 C40 C39 79.1(5)
C42 N4 C40 C39 -159.7(4)
Zn2 N4 C40 C39 -37.3(4)
N3 C39 C40 N4 56.4(4)
Zn1 O4 C43 C44 51.8(4)
Zn2 O4 C43 C44 -75.3(4)
